data_1544033
loop_
_publ_author_name
'Zhou, Xiaorong'
'Fan, Zili'
'Zhang, Zhiyin'
'Lu, Ping'
'Wang, Yanguang'

_publ_section_title
;
 Construction of Pyrrolo[1,2-a]indoles via Cobalt(III)-Catalyzed
 Enaminylation of 1-(Pyrimidin-2-yl)-1H-indoles with Ketenimines and
 Subsequent Base-Promoted Cyclization.
;
_journal_issue 18
_journal_name_full 'Organic letters'
_journal_page_first 4706
_journal_page_last 4709
_journal_paper_doi 10.1021/acs.orglett.6b02353
_journal_volume 18
_journal_year 2016
_chemical_formula_moiety 'C27 H22 Cl N3 O2'
_chemical_formula_sum 'C27 H22 Cl N3 O2'
_chemical_formula_weight 455.93
_chemical_name_systematic
;
 ? 
;
_space_group_crystal_system monoclinic
_space_group_IT_number 15
_space_group_name_Hall '-C 2yc'
_space_group_name_H-M_alt 'C 1 2/c 1'
_symmetry_space_group_name_Hall '-C 2yc'
_symmetry_space_group_name_H-M 'C 1 2/c 1'
_atom_sites_solution_hydrogens geom
_atom_sites_solution_primary direct
_atom_sites_solution_secondary difmap
_audit_creation_date 2016-07-05
_audit_creation_method
;
Olex2 1.2
(compiled 2014.03.20 svn.r2914 for OlexSys, GUI svn.r4816)
;
_cell_angle_alpha 90.00
_cell_angle_beta 105.449(8)
_cell_angle_gamma 90.00
_cell_formula_units_Z 8
_cell_length_a 22.5227(19)
_cell_length_b 13.0043(8)
_cell_length_c 16.6637(11)
_cell_measurement_reflns_used 1988
_cell_measurement_temperature 293(2)
_cell_measurement_theta_max 29.3969
_cell_measurement_theta_min 3.2152
_cell_volume 4704.3(6)
_computing_cell_refinement
;
CrysAlisPro, Agilent Technologies,
Version 1.171.35.11 (release 16-05-2011 CrysAlis171 .NET)
(compiled May 16 2011,17:55:39)
;
_computing_data_collection
;
CrysAlisPro, Agilent Technologies,
Version 1.171.35.11 (release 16-05-2011 CrysAlis171 .NET)
(compiled May 16 2011,17:55:39)
;
_computing_data_reduction
;
CrysAlisPro, Agilent Technologies,
Version 1.171.35.11 (release 16-05-2011 CrysAlis171 .NET)
(compiled May 16 2011,17:55:39)
;
_computing_molecular_graphics 'Olex2 (Dolomanov et al., 2009)'
_computing_publication_material 'Olex2 (Dolomanov et al., 2009)'
_computing_structure_refinement 'ShelXL (Sheldrick, 2008)'
_computing_structure_solution 'ShelXS (Sheldrick, 2008)'
_diffrn_ambient_temperature 293.15
_diffrn_detector_area_resol_mean 10.3592
_diffrn_measured_fraction_theta_full 0.997
_diffrn_measured_fraction_theta_max 0.997
_diffrn_measurement_device_type 'Xcalibur, Atlas, Gemini ultra'
_diffrn_measurement_method '\w scans'
_diffrn_orient_matrix_UB_11 0.0246116000
_diffrn_orient_matrix_UB_12 0.0039220000
_diffrn_orient_matrix_UB_13 -0.0189839000
_diffrn_orient_matrix_UB_21 -0.0208056000
_diffrn_orient_matrix_UB_22 -0.0095107000
_diffrn_orient_matrix_UB_23 -0.0394632000
_diffrn_orient_matrix_UB_31 -0.0054922000
_diffrn_orient_matrix_UB_32 0.0535492000
_diffrn_orient_matrix_UB_33 -0.0056075000
_diffrn_radiation_monochromator graphite
_diffrn_radiation_type MoK\a
_diffrn_radiation_wavelength 0.71073
_diffrn_reflns_av_R_equivalents 0.0365
_diffrn_reflns_av_unetI/netI 0.0484
_diffrn_reflns_limit_h_max 19
_diffrn_reflns_limit_h_min -27
_diffrn_reflns_limit_k_max 14
_diffrn_reflns_limit_k_min -15
_diffrn_reflns_limit_l_max 20
_diffrn_reflns_limit_l_min -16
_diffrn_reflns_number 9573
_diffrn_reflns_theta_full 25.35
_diffrn_reflns_theta_max 25.35
_diffrn_reflns_theta_min 3.22
_diffrn_source 'Enhance (Mo) X-ray Source'
_exptl_absorpt_coefficient_mu 0.191
_exptl_absorpt_correction_T_max 1.00000
_exptl_absorpt_correction_T_min 0.95153
_exptl_absorpt_correction_type multi-scan
_exptl_absorpt_process_details
;
CrysAlisPro, Agilent Technologies,
Version 1.171.35.11 (release 16-05-2011 CrysAlis171 .NET)
(compiled May 16 2011,17:55:39)
Empirical absorption correction using spherical harmonics,
 implemented in SCALE3 ABSPACK scaling algorithm.
;
_exptl_crystal_colour yellow
_exptl_crystal_colour_primary yellow
_exptl_crystal_density_diffrn 1.287
_exptl_crystal_density_method 'not measured'
_exptl_crystal_description block
_exptl_crystal_F_000 1904
_exptl_crystal_size_max 0.49
_exptl_crystal_size_mid 0.46
_exptl_crystal_size_min 0.4
_refine_diff_density_max 0.206
_refine_diff_density_min -0.308
_refine_diff_density_rms 0.039
_refine_ls_extinction_coef 0.0036(4)
_refine_ls_extinction_expression Fc^*^=kFc[1+0.001xFc^2^\l^3^/sin(2\q)]^-1/4^
_refine_ls_extinction_method SHELXL
_refine_ls_goodness_of_fit_ref 1.024
_refine_ls_hydrogen_treatment constr
_refine_ls_matrix_type full
_refine_ls_number_parameters 311
_refine_ls_number_reflns 4309
_refine_ls_number_restraints 2
_refine_ls_restrained_S_all 1.057
_refine_ls_R_factor_all 0.0867
_refine_ls_R_factor_gt 0.0513
_refine_ls_shift/su_max 0.001
_refine_ls_shift/su_mean 0.000
_refine_ls_structure_factor_coef Fsqd
_refine_ls_weighting_details 'calc w=1/[\s^2^(Fo^2^)+(0.0652P)^2^+1.4522P] where P=(Fo^2^+2Fc^2^)/3'
_refine_ls_weighting_scheme calc
_refine_ls_wR_factor_gt 0.1232
_refine_ls_wR_factor_ref 0.1503
_reflns_number_gt 2798
_reflns_number_total 4309
_reflns_threshold_expression >2sigma(I)
_cod_data_source_file ol6b02353_si_003.cif
_cod_data_source_block 160705_zxr454_066d
_cod_depositor_comments 'Adding full bibliography for 1544033--1544034.cif.'
_cod_database_code 1544033
_chemical_oxdiff_formula 'c10 h10 n2 o8'
_reflns_odcompleteness_completeness 99.60
_reflns_odcompleteness_iscentric 1
_reflns_odcompleteness_theta 26.32
_olex2_refinement_description
;
1. Fixed Uiso
 At 1.2 times of:
  All C(H) groups, All C(H,H,H,H) groups, All N(H) groups
 At 1.5 times of:
  All C(H,H,H) groups
2. Restrained distances
 C27A-C26
 1.53 with sigma of 0.02
 C26-C27
 1.53 with sigma of 0.02
3. Others
 Sof(H26C)=Sof(H26D)=Sof(C27A)=Sof(H27D)=Sof(H27E)=Sof(H27F)=1-FVAR(1)
 Sof(H26B)=Sof(H26A)=Sof(C27)=Sof(H27A)=Sof(H27B)=Sof(H27C)=FVAR(1)
4.a Secondary CH2 refined with riding coordinates:
 C26(H26B,H26A), C26(H26C,H26D)
4.b Aromatic/amide H refined with riding coordinates:
 N3(H3), C1(H1), C2(H2), C3(H3A), C6(H6), C7(H7), C8(H8), C9(H9), C14(H14),
 C15(H15), C16(H16), C17(H17), C18(H18), C20(H20), C21(H21), C23(H23), C24(H24)
4.c Idealised Me refined as rotating group:
 C27(H27A,H27B,H27C), C27A(H27D,H27E,H27F)
;

loop_
_space_group_symop_id
_space_group_symop_operation_xyz
1 'x, y, z'
2 '-x, y, -z+1/2'
3 'x+1/2, y+1/2, z'
4 '-x+1/2, y+1/2, -z+1/2'
5 '-x, -y, -z'
6 'x, -y, z-1/2'
7 '-x+1/2, -y+1/2, -z'
8 'x+1/2, -y+1/2, z-1/2'

loop_
_atom_site_label
_atom_site_type_symbol
_atom_site_fract_x
_atom_site_fract_y
_atom_site_fract_z
_atom_site_U_iso_or_equiv
_atom_site_adp_type
_atom_site_occupancy
_atom_site_calc_flag
_atom_site_disorder_assembly
_atom_site_disorder_group
_atom_site_refinement_flags_posn
Cl1 Cl 0.16893(5) 0.41254(6) 0.00684(5) 0.0949(4) Uani 1 d . . .
O1 O 0.04894(9) -0.17219(14) -0.08673(10) 0.0666(5) Uani 1 d . . .
O2 O 0.04925(11) -0.32694(15) -0.03022(11) 0.0806(6) Uani 1 d A . .
N1 N 0.26788(11) -0.19223(18) 0.25127(14) 0.0707(7) Uani 1 d . . .
N2 N 0.23483(9) -0.11860(16) 0.11682(13) 0.0558(5) Uani 1 d . . .
N3 N 0.09119(9) -0.01915(15) 0.01419(11) 0.0507(5) Uani 1 d . . .
H3 H 0.0676 -0.0389 -0.0328 0.061 Uiso 1 calc . . R
C1 C 0.31264(15) -0.2396(3) 0.2285(2) 0.0875(10) Uani 1 d . . .
H1 H 0.3394 -0.2815 0.2670 0.105 Uiso 1 calc . . R
C2 C 0.32125(15) -0.2296(2) 0.1514(2) 0.0842(9) Uani 1 d . . .
H2 H 0.3529 -0.2639 0.1363 0.101 Uiso 1 calc . . R
C3 C 0.28120(14) -0.1668(2) 0.09694(19) 0.0708(8) Uani 1 d . . .
H3A H 0.2865 -0.1573 0.0440 0.085 Uiso 1 calc . . R
C4 C 0.23026(11) -0.13449(18) 0.19393(15) 0.0484(6) Uani 1 d . . .
C5 C 0.18050(10) -0.08035(16) 0.21919(13) 0.0437(6) Uani 1 d . . .
C6 C 0.18960(12) -0.05411(19) 0.30235(14) 0.0529(6) Uani 1 d . . .
H6 H 0.2255 -0.0748 0.3411 0.063 Uiso 1 calc . . R
C7 C 0.14647(13) 0.0019(2) 0.32816(16) 0.0600(7) Uani 1 d . . .
H7 H 0.1532 0.0186 0.3841 0.072 Uiso 1 calc . . R
C8 C 0.09359(13) 0.0334(2) 0.27158(16) 0.0587(7) Uani 1 d . . .
H8 H 0.0649 0.0731 0.2888 0.070 Uiso 1 calc . . R
C9 C 0.08308(11) 0.00603(18) 0.18926(14) 0.0498(6) Uani 1 d . . .
H9 H 0.0470 0.0270 0.1511 0.060 Uiso 1 calc . . R
C10 C 0.12549(10) -0.05230(16) 0.16248(13) 0.0414(5) Uani 1 d . . .
C11 C 0.10437(10) -0.09122(17) 0.07455(13) 0.0422(5) Uani 1 d . . .
C12 C 0.09087(10) -0.19350(17) 0.05951(13) 0.0432(6) Uani 1 d . . .
C13 C 0.10376(11) -0.26993(17) 0.12843(13) 0.0452(6) Uani 1 d . . .
C14 C 0.07474(12) -0.2663(2) 0.19141(15) 0.0579(7) Uani 1 d . . .
H14 H 0.0446 -0.2168 0.1898 0.070 Uiso 1 calc . . R
C15 C 0.08950(16) -0.3347(2) 0.25681(17) 0.0774(9) Uani 1 d . . .
H15 H 0.0695 -0.3306 0.2989 0.093 Uiso 1 calc . . R
C16 C 0.13300(18) -0.4081(3) 0.2603(2) 0.0868(10) Uani 1 d . . .
H16 H 0.1434 -0.4534 0.3051 0.104 Uiso 1 calc . . R
C17 C 0.16137(16) -0.4146(2) 0.1976(2) 0.0865(10) Uani 1 d . . .
H17 H 0.1905 -0.4657 0.1988 0.104 Uiso 1 calc . . R
C18 C 0.14686(13) -0.3459(2) 0.13256(17) 0.0646(7) Uani 1 d . . .
H18 H 0.1667 -0.3510 0.0904 0.077 Uiso 1 calc . . R
C19 C 0.11081(11) 0.08437(18) 0.01761(13) 0.0455(6) Uani 1 d . . .
C20 C 0.16995(12) 0.11406(19) 0.05808(15) 0.0550(6) Uani 1 d . . .
H20 H 0.1980 0.0658 0.0873 0.066 Uiso 1 calc . . R
C21 C 0.18752(13) 0.2150(2) 0.05528(15) 0.0604(7) Uani 1 d . . .
H21 H 0.2273 0.2354 0.0828 0.072 Uiso 1 calc . . R
C22 C 0.14610(14) 0.28527(19) 0.01172(15) 0.0579(7) Uani 1 d . . .
C23 C 0.08725(13) 0.2570(2) -0.02847(16) 0.0630(7) Uani 1 d . . .
H23 H 0.0593 0.3054 -0.0575 0.076 Uiso 1 calc . . R
C24 C 0.06983(12) 0.1558(2) -0.02554(15) 0.0555(7) Uani 1 d . . .
H24 H 0.0300 0.1358 -0.0531 0.067 Uiso 1 calc . . R
C25 C 0.06215(12) -0.2266(2) -0.02496(15) 0.0536(6) Uani 1 d . . .
C26 C 0.0175(3) -0.3662(3) -0.1129(2) 0.1328(19) Uani 1 d . . D
H26B H -0.0194 -0.3260 -0.1355 0.159 Uiso 0.693(13) calc A 1 R
H26A H 0.0441 -0.3582 -0.1498 0.159 Uiso 0.693(13) calc A 1 R
H26C H 0.0257 -0.3190 -0.1538 0.159 Uiso 0.307(13) calc A 2 R
H26D H 0.0363 -0.4314 -0.1203 0.159 Uiso 0.307(13) calc A 2 R
C27 C 0.0023(5) -0.4650(6) -0.1104(5) 0.162(5) Uani 0.693(13) d A 1 D
H27A H 0.0389 -0.5064 -0.0984 0.243 Uiso 0.693(13) calc A 1 GR
H27B H -0.0244 -0.4848 -0.1632 0.243 Uiso 0.693(13) calc A 1 GR
H27C H -0.0185 -0.4749 -0.0676 0.243 Uiso 0.693(13) calc A 1 GR
C27A C -0.0396(7) -0.380(2) -0.1301(10) 0.142(10) Uani 0.307(13) d A 2 D
H27D H -0.0496 -0.4176 -0.0860 0.213 Uiso 0.307(13) calc A 2 GR
H27E H -0.0529 -0.4176 -0.1812 0.213 Uiso 0.307(13) calc A 2 GR
H27F H -0.0600 -0.3142 -0.1362 0.213 Uiso 0.307(13) calc A 2 GR

loop_
_atom_site_aniso_label
_atom_site_aniso_U_11
_atom_site_aniso_U_22
_atom_site_aniso_U_33
_atom_site_aniso_U_23
_atom_site_aniso_U_13
_atom_site_aniso_U_12
Cl1 0.1259(8) 0.0543(5) 0.0881(6) 0.0078(4) 0.0002(5) -0.0137(4)
O1 0.0857(14) 0.0744(12) 0.0374(9) 0.0005(9) 0.0124(9) -0.0162(10)
O2 0.1205(17) 0.0623(12) 0.0489(10) -0.0109(9) 0.0050(11) -0.0232(11)
N1 0.0620(15) 0.0788(16) 0.0663(14) 0.0045(12) 0.0087(12) 0.0239(13)
N2 0.0534(13) 0.0608(13) 0.0596(13) -0.0014(11) 0.0264(10) 0.0028(10)
N3 0.0564(13) 0.0538(12) 0.0386(10) 0.0026(10) 0.0066(9) -0.0046(10)
C1 0.071(2) 0.093(2) 0.096(2) 0.011(2) 0.0191(18) 0.0360(19)
C2 0.067(2) 0.081(2) 0.114(3) 0.002(2) 0.0398(19) 0.0220(17)
C3 0.0718(19) 0.0686(18) 0.085(2) -0.0024(16) 0.0438(17) 0.0024(16)
C4 0.0441(13) 0.0494(13) 0.0493(14) -0.0020(12) 0.0083(11) 0.0006(11)
C5 0.0443(13) 0.0462(13) 0.0409(12) -0.0005(11) 0.0119(10) -0.0034(11)
C6 0.0555(15) 0.0605(15) 0.0396(13) 0.0011(11) 0.0076(11) -0.0054(13)
C7 0.0712(18) 0.0699(17) 0.0443(14) -0.0089(13) 0.0246(13) -0.0081(15)
C8 0.0595(16) 0.0663(16) 0.0576(16) -0.0127(13) 0.0280(13) -0.0010(13)
C9 0.0441(14) 0.0580(14) 0.0491(14) -0.0060(12) 0.0155(11) 0.0019(11)
C10 0.0411(13) 0.0449(12) 0.0403(12) -0.0009(10) 0.0147(10) -0.0031(10)
C11 0.0374(12) 0.0517(14) 0.0391(12) 0.0005(11) 0.0132(10) 0.0018(10)
C12 0.0431(13) 0.0509(14) 0.0375(12) -0.0024(11) 0.0140(10) -0.0024(10)
C13 0.0476(14) 0.0481(13) 0.0395(12) -0.0041(11) 0.0110(10) -0.0059(11)
C14 0.0651(17) 0.0620(16) 0.0518(15) 0.0005(13) 0.0246(13) 0.0014(13)
C15 0.107(3) 0.080(2) 0.0522(16) 0.0108(16) 0.0339(17) 0.001(2)
C16 0.110(3) 0.078(2) 0.068(2) 0.0241(17) 0.016(2) 0.006(2)
C17 0.089(2) 0.070(2) 0.103(3) 0.0229(19) 0.028(2) 0.0252(17)
C18 0.0685(18) 0.0620(17) 0.0703(18) 0.0086(15) 0.0309(14) 0.0146(14)
C19 0.0494(14) 0.0514(14) 0.0382(12) -0.0004(11) 0.0158(11) 0.0004(11)
C20 0.0523(15) 0.0547(15) 0.0538(14) 0.0088(12) 0.0070(12) 0.0023(12)
C21 0.0605(17) 0.0604(16) 0.0547(15) 0.0034(13) 0.0058(13) -0.0078(13)
C22 0.0793(19) 0.0485(14) 0.0458(14) 0.0021(12) 0.0162(13) 0.0003(14)
C23 0.0675(18) 0.0580(17) 0.0601(16) 0.0103(13) 0.0111(14) 0.0130(14)
C24 0.0498(15) 0.0612(16) 0.0524(14) 0.0060(13) 0.0083(12) 0.0041(13)
C25 0.0613(16) 0.0592(16) 0.0426(14) -0.0038(13) 0.0181(12) -0.0090(13)
C26 0.209(6) 0.096(3) 0.069(2) -0.013(2) -0.006(3) -0.061(3)
C27 0.216(10) 0.088(5) 0.132(6) -0.044(4) -0.039(6) -0.015(6)
C27A 0.103(13) 0.20(3) 0.115(12) -0.058(14) 0.024(10) -0.056(14)

loop_
_atom_type_symbol
_atom_type_description
_atom_type_scat_dispersion_real
_atom_type_scat_dispersion_imag
_atom_type_scat_source
C C 0.0033 0.0016 'International Tables Vol C Tables 4.2.6.8 and 6.1.1.4'
H H 0.0000 0.0000 'International Tables Vol C Tables 4.2.6.8 and 6.1.1.4'
Cl Cl 0.1484 0.1585 'International Tables Vol C Tables 4.2.6.8 and 6.1.1.4'
N N 0.0061 0.0033 'International Tables Vol C Tables 4.2.6.8 and 6.1.1.4'
O O 0.0106 0.0060 'International Tables Vol C Tables 4.2.6.8 and 6.1.1.4'

loop_
_geom_angle_atom_site_label_1
_geom_angle_atom_site_label_2
_geom_angle_atom_site_label_3
_geom_angle
C25 O2 C26 116.4(2)
C1 N1 C4 116.6(3)
C4 N2 C3 115.7(2)
C11 N3 H3 115.6
C11 N3 C19 128.87(18)
C19 N3 H3 115.6
N1 C1 H1 118.6
N1 C1 C2 122.7(3)
C2 C1 H1 118.6
C1 C2 H2 121.6
C1 C2 C3 116.8(3)
C3 C2 H2 121.6
N2 C3 C2 122.6(3)
N2 C3 H3A 118.7
C2 C3 H3A 118.7
N1 C4 N2 125.7(2)
N1 C4 C5 116.9(2)
N2 C4 C5 117.4(2)
C6 C5 C4 118.7(2)
C6 C5 C10 118.8(2)
C10 C5 C4 122.5(2)
C5 C6 H6 119.5
C7 C6 C5 121.0(2)
C7 C6 H6 119.5
C6 C7 H7 120.0
C8 C7 C6 120.1(2)
C8 C7 H7 120.0
C7 C8 H8 120.1
C7 C8 C9 119.7(2)
C9 C8 H8 120.1
C8 C9 H9 119.6
C8 C9 C10 120.9(2)
C10 C9 H9 119.6
C5 C10 C11 124.5(2)
C9 C10 C5 119.4(2)
C9 C10 C11 115.64(19)
N3 C11 C10 116.28(19)
N3 C11 C12 122.91(19)
C12 C11 C10 120.10(19)
C11 C12 C13 121.22(19)
C11 C12 C25 119.0(2)
C25 C12 C13 119.7(2)
C14 C13 C12 122.0(2)
C18 C13 C12 120.6(2)
C18 C13 C14 117.3(2)
C13 C14 H14 119.4
C13 C14 C15 121.1(3)
C15 C14 H14 119.4
C14 C15 H15 119.7
C16 C15 C14 120.5(3)
C16 C15 H15 119.7
C15 C16 H16 120.3
C15 C16 C17 119.4(3)
C17 C16 H16 120.3
C16 C17 H17 120.0
C16 C17 C18 120.1(3)
C18 C17 H17 120.0
C13 C18 C17 121.6(3)
C13 C18 H18 119.2
C17 C18 H18 119.2
C20 C19 N3 122.5(2)
C24 C19 N3 117.7(2)
C24 C19 C20 119.7(2)
C19 C20 H20 120.0
C21 C20 C19 120.0(2)
C21 C20 H20 120.0
C20 C21 H21 120.2
C22 C21 C20 119.6(2)
C22 C21 H21 120.2
C21 C22 Cl1 119.4(2)
C23 C22 Cl1 119.5(2)
C23 C22 C21 121.0(2)
C22 C23 H23 120.4
C22 C23 C24 119.2(2)
C24 C23 H23 120.4
C19 C24 C23 120.5(2)
C19 C24 H24 119.8
C23 C24 H24 119.8
O1 C25 O2 120.8(2)
O1 C25 C12 126.4(2)
O2 C25 C12 112.8(2)
O2 C26 H26B 109.3
O2 C26 H26A 109.3
O2 C26 H26C 107.7
O2 C26 H26D 107.7
H26B C26 H26A 107.9
H26B C26 H26C 72.0
H26B C26 H26D 141.3
H26A C26 H26C 39.1
H26A C26 H26D 69.5
H26C C26 H26D 107.1
C27 C26 O2 111.7(4)
C27 C26 H26B 109.3
C27 C26 H26A 109.3
C27 C26 H26C 137.0
C27 C26 H26D 44.4
C27A C26 O2 118.5(9)
C27A C26 H26B 42.6
C27A C26 H26A 129.7
C27A C26 H26C 107.7
C27A C26 H26D 107.7
C27A C26 C27 67.4(11)
C26 C27 H27A 109.5
C26 C27 H27B 109.5
C26 C27 H27C 109.5
C26 C27A H27D 109.5
C26 C27A H27E 109.5
C26 C27A H27F 109.5
H27D C27A H27E 109.5
H27D C27A H27F 109.5
H27E C27A H27F 109.5

loop_
_geom_bond_atom_site_label_1
_geom_bond_atom_site_label_2
_geom_bond_distance
Cl1 C22 1.741(3)
O1 C25 1.219(3)
O2 C25 1.334(3)
O2 C26 1.465(4)
N1 C1 1.320(4)
N1 C4 1.328(3)
N2 C3 1.333(3)
N2 C4 1.332(3)
N3 H3 0.8600
N3 C11 1.349(3)
N3 C19 1.413(3)
C1 H1 0.9300
C1 C2 1.356(4)
C2 H2 0.9300
C2 C3 1.367(4)
C3 H3A 0.9300
C4 C5 1.477(3)
C5 C6 1.388(3)
C5 C10 1.392(3)
C6 H6 0.9300
C6 C7 1.372(4)
C7 H7 0.9300
C7 C8 1.370(4)
C8 H8 0.9300
C8 C9 1.375(3)
C9 H9 0.9300
C9 C10 1.384(3)
C10 C11 1.503(3)
C11 C12 1.373(3)
C12 C13 1.488(3)
C12 C25 1.449(3)
C13 C14 1.377(3)
C13 C18 1.374(3)
C14 H14 0.9300
C14 C15 1.377(4)
C15 H15 0.9300
C15 C16 1.357(4)
C16 H16 0.9300
C16 C17 1.366(5)
C17 H17 0.9300
C17 C18 1.375(4)
C18 H18 0.9300
C19 C20 1.378(3)
C19 C24 1.370(3)
C20 H20 0.9300
C20 C21 1.375(3)
C21 H21 0.9300
C21 C22 1.368(4)
C22 C23 1.367(4)
C23 H23 0.9300
C23 C24 1.378(4)
C24 H24 0.9300
C26 H26B 0.9700
C26 H26A 0.9700
C26 H26C 0.9700
C26 H26D 0.9700
C26 C27 1.334(7)
C26 C27A 1.254(13)
C27 H27A 0.9600
C27 H27B 0.9600
C27 H27C 0.9600
C27A H27D 0.9600
C27A H27E 0.9600
C27A H27F 0.9600

loop_
_geom_torsion_atom_site_label_1
_geom_torsion_atom_site_label_2
_geom_torsion_atom_site_label_3
_geom_torsion_atom_site_label_4
_geom_torsion
Cl1 C22 C23 C24 178.9(2)
N1 C1 C2 C3 0.4(5)
N1 C4 C5 C6 27.8(3)
N1 C4 C5 C10 -154.0(2)
N2 C4 C5 C6 -150.1(2)
N2 C4 C5 C10 28.2(3)
N3 C11 C12 C13 -177.4(2)
N3 C11 C12 C25 1.1(3)
N3 C19 C20 C21 176.2(2)
N3 C19 C24 C23 -176.4(2)
C1 N1 C4 N2 -1.7(4)
C1 N1 C4 C5 -179.3(2)
C1 C2 C3 N2 -1.3(5)
C3 N2 C4 N1 0.8(4)
C3 N2 C4 C5 178.4(2)
C4 N1 C1 C2 1.0(5)
C4 N2 C3 C2 0.8(4)
C4 C5 C6 C7 175.8(2)
C4 C5 C10 C9 -174.4(2)
C4 C5 C10 C11 13.3(3)
C5 C6 C7 C8 -0.3(4)
C5 C10 C11 N3 -124.3(2)
C5 C10 C11 C12 65.0(3)
C6 C5 C10 C9 3.8(3)
C6 C5 C10 C11 -168.4(2)
C6 C7 C8 C9 1.9(4)
C7 C8 C9 C10 -0.5(4)
C8 C9 C10 C5 -2.4(4)
C8 C9 C10 C11 170.6(2)
C9 C10 C11 N3 63.1(3)
C9 C10 C11 C12 -107.5(3)
C10 C5 C6 C7 -2.6(4)
C10 C11 C12 C13 -7.4(3)
C10 C11 C12 C25 171.1(2)
C11 N3 C19 C20 40.4(4)
C11 N3 C19 C24 -143.5(2)
C11 C12 C13 C14 63.8(3)
C11 C12 C13 C18 -114.5(3)
C11 C12 C25 O1 1.2(4)
C11 C12 C25 O2 -177.4(2)
C12 C13 C14 C15 -176.8(2)
C12 C13 C18 C17 177.2(2)
C13 C12 C25 O1 179.7(2)
C13 C12 C25 O2 1.1(3)
C13 C14 C15 C16 -0.4(5)
C14 C13 C18 C17 -1.1(4)
C14 C15 C16 C17 -1.1(5)
C15 C16 C17 C18 1.5(5)
C16 C17 C18 C13 -0.4(5)
C18 C13 C14 C15 1.5(4)
C19 N3 C11 C10 20.9(3)
C19 N3 C11 C12 -168.8(2)
C19 C20 C21 C22 -0.4(4)
C20 C19 C24 C23 -0.3(4)
C20 C21 C22 Cl1 -178.9(2)
C20 C21 C22 C23 0.6(4)
C21 C22 C23 C24 -0.7(4)
C22 C23 C24 C19 0.5(4)
C24 C19 C20 C21 0.2(4)
C25 O2 C26 C27 -174.9(7)
C25 O2 C26 C27A -99.7(15)
C25 C12 C13 C14 -114.7(3)
C25 C12 C13 C18 67.1(3)
C26 O2 C25 O1 -1.4(5)
C26 O2 C25 C12 177.3(4)
